data_4111722
loop_
_publ_author_name
'Wesley H. Bernskoetter'
'Jaime A. Pool'
'Emil Lobkovsky'
'Paul J. Chirik'

_publ_section_title
;
 Dinitrogen Functionalization with Terminal Alkynes, Amines, and
 Hydrazines Promoted by [(\h5-C5Me4H)2Zr]2(\m2,\h2,\h2-N2): Observation of
 Side-On and End-On Diazenido Complexes in the Reduction of N2 to
 Hydrazine
;
_journal_name_full 'Journal of the American Chemical Society'
_journal_page_first 7901
_journal_page_last 7911
_journal_paper_doi 10.1021/ja050387b
_journal_volume 127
_journal_year 2005
_chemical_formula_sum 'C19 H27 F3 N O3 S Zr'
_chemical_formula_weight 497.70
_chemical_name_systematic
; 
 ? 
;
_space_group_IT_number 2
_symmetry_cell_setting triclinic
_symmetry_space_group_name_Hall '-P 1'
_symmetry_space_group_name_H-M 'P -1'
_atom_sites_solution_hydrogens mi
_atom_sites_solution_primary direct
_atom_sites_solution_secondary difmap
_audit_creation_method SHELXL-97
_cell_angle_alpha 84.160(1)
_cell_angle_beta 65.265(1)
_cell_angle_gamma 71.607(1)
_cell_formula_units_Z 2
_cell_length_a 10.2470(4)
_cell_length_b 10.4473(5)
_cell_length_c 11.0073(5)
_cell_measurement_reflns_used 7332
_cell_measurement_temperature 173(2)
_cell_measurement_theta_max 32.69
_cell_measurement_theta_min 2.37
_cell_volume 1014.96(8)
_computing_cell_refinement 'Bruker SAINT'
_computing_data_collection 'Bruker SMART'
_computing_data_reduction 'Bruker SAINT'
_computing_molecular_graphics 'Bruker SHELXTL'
_computing_publication_material 'Bruker SHELXTL'
_computing_structure_refinement 'SHELXL-97 (Sheldrick, 1997)'
_computing_structure_solution 'SHELXS-97 (Sheldrick, 1990)'
_diffrn_ambient_temperature 173(2)
_diffrn_measured_fraction_theta_full 0.661
_diffrn_measured_fraction_theta_max 0.661
_diffrn_measurement_device_type 'Bruker 1K CCD area detector'
_diffrn_measurement_method '0.3 deg. omega scans'
_diffrn_radiation_monochromator graphite
_diffrn_radiation_source 'fine-focus sealed tube'
_diffrn_radiation_type MoK\a
_diffrn_radiation_wavelength 0.71073
_diffrn_reflns_av_R_equivalents 0.0523
_diffrn_reflns_av_sigmaI/netI 0.0872
_diffrn_reflns_limit_h_max 14
_diffrn_reflns_limit_h_min -14
_diffrn_reflns_limit_k_max 14
_diffrn_reflns_limit_k_min -14
_diffrn_reflns_limit_l_max 15
_diffrn_reflns_limit_l_min -15
_diffrn_reflns_number 9282
_diffrn_reflns_theta_full 30.50
_diffrn_reflns_theta_max 30.50
_diffrn_reflns_theta_min 2.04
_exptl_absorpt_coefficient_mu 0.691
_exptl_absorpt_correction_T_max 0.9796
_exptl_absorpt_correction_T_min 0.9662
_exptl_absorpt_correction_type 'semiempirical by SADABS'
_exptl_crystal_colour orange
_exptl_crystal_density_diffrn 1.629
_exptl_crystal_density_meas 0
_exptl_crystal_description block
_exptl_crystal_F_000 510
_exptl_crystal_size_max 0.05
_exptl_crystal_size_mid 0.04
_exptl_crystal_size_min 0.03
_refine_diff_density_max 0.899
_refine_diff_density_min -0.863
_refine_diff_density_rms 0.102
_refine_ls_extinction_method none
_refine_ls_goodness_of_fit_ref 1.011
_refine_ls_hydrogen_treatment mixed
_refine_ls_matrix_type full
_refine_ls_number_parameters 273
_refine_ls_number_reflns 4098
_refine_ls_number_restraints 0
_refine_ls_restrained_S_all 1.011
_refine_ls_R_factor_all 0.0692
_refine_ls_R_factor_gt 0.0509
_refine_ls_shift/su_max 0.231
_refine_ls_shift/su_mean 0.014
_refine_ls_structure_factor_coef Fsqd
_refine_ls_weighting_details 'calc w=1/[\s^2^(Fo^2^)+(0.0521P)^2^+0.0000P] where P=(Fo^2^+2Fc^2^)/3'
_refine_ls_weighting_scheme calc
_refine_ls_wR_factor_gt 0.1047
_refine_ls_wR_factor_ref 0.1107
_reflns_number_gt 3336
_reflns_number_total 4098
_reflns_threshold_expression >2sigma(I)
_cod_data_source_file ja050387bsi20050325_083646.cif
_cod_data_source_block wb7
_cod_database_code 4111722

loop_
_symmetry_equiv_pos_as_xyz
'x, y, z'
'-x, -y, -z'

loop_
_atom_site_label
_atom_site_type_symbol
_atom_site_fract_x
_atom_site_fract_y
_atom_site_fract_z
_atom_site_U_iso_or_equiv
_atom_site_adp_type
_atom_site_occupancy
_atom_site_symmetry_multiplicity
_atom_site_calc_flag
_atom_site_refinement_flags
Zr1 Zr 0.74206(4) 0.32870(3) 0.32299(3) 0.00922(10) Uani 1 1 d .
S1 S 0.46427(11) 0.25332(9) 0.26255(11) 0.0193(2) Uani 1 1 d .
F1 F 0.5909(6) 0.0153(3) 0.1372(5) 0.0820(17) Uani 1 1 d .
F2 F 0.3834(4) 0.1299(4) 0.1247(4) 0.0526(10) Uani 1 1 d .
F3 F 0.5836(5) 0.1827(5) 0.0079(4) 0.0682(12) Uani 1 1 d .
O1 O 0.6159(3) 0.2577(3) 0.2368(3) 0.0193(6) Uani 1 1 d .
O2 O 0.3983(4) 0.1886(4) 0.3827(4) 0.0398(9) Uani 1 1 d .
O3 O 0.3725(4) 0.3753(3) 0.2328(4) 0.0368(9) Uani 1 1 d .
N1 N 0.5639(4) 0.4904(3) 0.4384(3) 0.0156(6) Uani 1 1 d .
C1 C 0.6713(4) 0.1773(4) 0.5123(4) 0.0159(7) Uani 1 1 d .
C2 C 0.7572(4) 0.2451(3) 0.5415(4) 0.0155(7) Uani 1 1 d .
C3 C 0.9063(4) 0.2005(3) 0.4449(4) 0.0168(7) Uani 1 1 d .
C4 C 0.9156(4) 0.1010(3) 0.3582(4) 0.0148(7) Uani 1 1 d .
C5 C 0.7704(4) 0.0867(3) 0.4011(4) 0.0144(7) Uani 1 1 d .
C6 C 0.9185(4) 0.3223(4) 0.0830(4) 0.0173(7) Uani 1 1 d .
C7 C 0.7995(4) 0.4421(4) 0.0947(4) 0.0169(7) Uani 1 1 d .
C8 C 0.7967(4) 0.5359(3) 0.1803(4) 0.0168(7) Uani 1 1 d .
C9 C 0.9145(4) 0.4750(4) 0.2240(4) 0.0173(7) Uani 1 1 d .
C10 C 0.9891(4) 0.3448(4) 0.1632(4) 0.0181(7) Uani 1 1 d .
C11 C 0.7028(5) 0.3369(4) 0.6625(5) 0.0272(9) Uani 1 1 d .
H11A H 0.7689 0.3935 0.6435 0.041 Uiso 1 1 calc R
H11B H 0.7048 0.2820 0.7398 0.041 Uiso 1 1 calc R
H11C H 0.5995 0.3945 0.6825 0.041 Uiso 1 1 calc R
C12 C 1.0419(5) 0.2264(4) 0.4466(5) 0.0250(9) Uani 1 1 d .
H12A H 1.0099 0.3106 0.4977 0.037 Uiso 1 1 calc R
H12B H 1.1124 0.2342 0.3547 0.037 Uiso 1 1 calc R
H12C H 1.0918 0.1514 0.4887 0.037 Uiso 1 1 calc R
C13 C 1.0597(4) 0.0104(4) 0.2577(4) 0.0222(8) Uani 1 1 d .
H13A H 1.1071 -0.0613 0.3042 0.033 Uiso 1 1 calc R
H13B H 1.1284 0.0633 0.2086 0.033 Uiso 1 1 calc R
H13C H 1.0375 -0.0298 0.1947 0.033 Uiso 1 1 calc R
C14 C 0.7328(5) -0.0177(4) 0.3479(4) 0.0215(8) Uani 1 1 d .
H14A H 0.7804 -0.0207 0.2499 0.032 Uiso 1 1 calc R
H14B H 0.6233 0.0060 0.3784 0.032 Uiso 1 1 calc R
H14C H 0.7703 -0.1063 0.3809 0.032 Uiso 1 1 calc R
C15 C 0.9648(5) 0.1995(4) -0.0015(4) 0.0258(9) Uani 1 1 d .
H15A H 0.8814 0.1605 0.0287 0.039 Uiso 1 1 calc R
H15B H 1.0528 0.1332 0.0064 0.039 Uiso 1 1 calc R
H15C H 0.9905 0.2243 -0.0952 0.039 Uiso 1 1 calc R
C16 C 0.6999(5) 0.4707(5) 0.0201(5) 0.0282(9) Uani 1 1 d .
H16A H 0.7334 0.5298 -0.0540 0.042 Uiso 1 1 calc R
H16B H 0.5955 0.5153 0.0811 0.042 Uiso 1 1 calc R
H16C H 0.7059 0.3858 -0.0154 0.042 Uiso 1 1 calc R
C17 C 0.7032(5) 0.6797(4) 0.2037(5) 0.0245(9) Uani 1 1 d .
H17A H 0.7495 0.7322 0.1280 0.037 Uiso 1 1 calc R
H17B H 0.6965 0.7149 0.2861 0.037 Uiso 1 1 calc R
H17C H 0.6019 0.6870 0.2126 0.037 Uiso 1 1 calc R
C18 C 0.9567(5) 0.5431(4) 0.3096(5) 0.0254(9) Uani 1 1 d .
H18A H 1.0468 0.4823 0.3187 0.038 Uiso 1 1 calc R
H18B H 0.8733 0.5656 0.3983 0.038 Uiso 1 1 calc R
H18C H 0.9775 0.6260 0.2677 0.038 Uiso 1 1 calc R
C19 C 0.5092(6) 0.1380(4) 0.1270(6) 0.0329(11) Uani 1 1 d .
H1 H 0.556(7) 0.575(6) 0.414(6) 0.039(15) Uiso 1 1 d .
H10 H 1.070(5) 0.284(5) 0.178(5) 0.016(11) Uiso 1 1 d .
H1 H 0.558(6) 0.191(5) 0.563(5) 0.025(12) Uiso 1 1 d .

loop_
_atom_site_aniso_label
_atom_site_aniso_U_11
_atom_site_aniso_U_22
_atom_site_aniso_U_33
_atom_site_aniso_U_23
_atom_site_aniso_U_13
_atom_site_aniso_U_12
Zr1 0.00692(16) 0.01031(14) 0.00853(16) -0.00067(10) -0.00149(13) -0.00216(10)
S1 0.0155(4) 0.0216(4) 0.0226(5) -0.0001(4) -0.0100(4) -0.0047(3)
F1 0.116(4) 0.0327(17) 0.125(4) -0.029(2) -0.097(4) 0.017(2)
F2 0.0393(19) 0.075(2) 0.063(2) -0.0146(19) -0.030(2) -0.0252(17)
F3 0.084(3) 0.101(3) 0.033(2) -0.013(2) -0.013(2) -0.054(3)
O1 0.0192(14) 0.0233(13) 0.0226(15) 0.0026(11) -0.0113(13) -0.0123(11)
O2 0.0240(17) 0.066(2) 0.032(2) 0.0166(18) -0.0095(17) -0.0252(17)
O3 0.0362(19) 0.0268(15) 0.055(2) -0.0059(15) -0.035(2) 0.0048(13)
N1 0.0129(14) 0.0187(14) 0.0113(15) 0.0009(11) -0.0022(13) -0.0034(11)
C1 0.0144(17) 0.0168(15) 0.0156(18) 0.0020(13) -0.0062(16) -0.0039(12)
C2 0.0184(18) 0.0137(14) 0.0126(17) -0.0003(12) -0.0069(16) -0.0016(12)
C3 0.0159(17) 0.0179(16) 0.0183(19) 0.0008(13) -0.0102(17) -0.0027(13)
C4 0.0129(17) 0.0162(15) 0.0129(17) 0.0012(13) -0.0044(15) -0.0027(12)
C5 0.0152(17) 0.0121(14) 0.0160(18) 0.0019(12) -0.0076(16) -0.0030(12)
C6 0.0167(18) 0.0175(16) 0.0135(18) 0.0000(13) -0.0006(16) -0.0073(13)
C7 0.0153(17) 0.0191(16) 0.0141(18) 0.0025(13) -0.0029(16) -0.0074(13)
C8 0.0122(17) 0.0149(15) 0.0175(19) -0.0004(13) -0.0006(16) -0.0041(12)
C9 0.0158(18) 0.0181(16) 0.0184(19) -0.0008(14) -0.0038(17) -0.0097(13)
C10 0.0111(16) 0.0200(16) 0.022(2) 0.0031(14) -0.0042(16) -0.0069(13)
C11 0.030(2) 0.028(2) 0.025(2) -0.0084(17) -0.017(2) -0.0001(17)
C12 0.019(2) 0.031(2) 0.030(2) 0.0030(17) -0.015(2) -0.0086(16)
C13 0.0141(18) 0.0173(16) 0.022(2) -0.0049(15) -0.0001(18) 0.0041(13)
C14 0.027(2) 0.0163(16) 0.028(2) 0.0022(15) -0.016(2) -0.0089(14)
C15 0.029(2) 0.0251(19) 0.016(2) -0.0084(16) -0.0003(19) -0.0070(16)
C16 0.031(2) 0.038(2) 0.021(2) 0.0079(18) -0.016(2) -0.0140(18)
C17 0.0194(19) 0.0152(16) 0.031(2) 0.0041(16) -0.003(2) -0.0069(14)
C18 0.027(2) 0.0262(19) 0.029(2) 0.0003(17) -0.010(2) -0.0158(16)
C19 0.032(3) 0.029(2) 0.048(3) -0.010(2) -0.026(3) -0.0052(18)

loop_
_atom_type_symbol
_atom_type_description
_atom_type_scat_dispersion_real
_atom_type_scat_dispersion_imag
_atom_type_scat_source
C C 0.0033 0.0016 'International Tables Vol C Tables 4.2.6.8 and 6.1.1.4'
H H 0.0000 0.0000 'International Tables Vol C Tables 4.2.6.8 and 6.1.1.4'
N N 0.0061 0.0033 'International Tables Vol C Tables 4.2.6.8 and 6.1.1.4'
O O 0.0106 0.0060 'International Tables Vol C Tables 4.2.6.8 and 6.1.1.4'
F F 0.0171 0.0103 'International Tables Vol C Tables 4.2.6.8 and 6.1.1.4'
S S 0.1246 0.1234 'International Tables Vol C Tables 4.2.6.8 and 6.1.1.4'
Zr Zr -2.9673 0.5597 'International Tables Vol C Tables 4.2.6.8 and 6.1.1.4'

loop_
_geom_angle_atom_site_label_1
_geom_angle_atom_site_label_2
_geom_angle_atom_site_label_3
_geom_angle
_geom_angle_site_symmetry_1
N1 Zr1 O1 97.24(11) .
N1 Zr1 C10 124.68(13) .
O1 Zr1 C10 115.40(12) .
N1 Zr1 C1 90.00(12) .
O1 Zr1 C1 88.91(11) .
C10 Zr1 C1 131.21(11) .
N1 Zr1 C6 128.69(11) .
O1 Zr1 C6 82.31(11) .
C10 Zr1 C6 33.57(12) .
C1 Zr1 C6 141.02(12) .
N1 Zr1 C2 85.33(11) .
O1 Zr1 C2 122.17(11) .
C10 Zr1 C2 109.28(12) .
C1 Zr1 C2 33.27(12) .
C6 Zr1 C2 137.64(12) .
N1 Zr1 C9 92.00(13) .
O1 Zr1 C9 130.02(11) .
C10 Zr1 C9 32.79(13) .
C1 Zr1 C9 140.29(11) .
C6 Zr1 C9 54.91(13) .
C2 Zr1 C9 107.45(12) .
N1 Zr1 C3 112.45(12) .
O1 Zr1 C3 130.46(11) .
C10 Zr1 C3 79.51(12) .
C1 Zr1 C3 54.07(12) .
C6 Zr1 C3 105.53(12) .
C2 Zr1 C3 32.12(12) .
C9 Zr1 C3 89.00(11) .
N1 Zr1 C5 121.47(12) .
O1 Zr1 C5 77.24(10) .
C10 Zr1 C5 109.04(12) .
C1 Zr1 C5 32.72(13) .
C6 Zr1 C5 108.52(12) .
C2 Zr1 C5 54.21(12) .
C9 Zr1 C5 135.92(11) .
C3 Zr1 C5 53.63(11) .
N1 Zr1 C7 97.26(12) .
O1 Zr1 C7 76.60(11) .
C10 Zr1 C7 53.81(11) .
C1 Zr1 C7 164.46(12) .
C6 Zr1 C7 32.37(11) .
C2 Zr1 C7 160.72(12) .
C9 Zr1 C7 53.50(11) .
C3 Zr1 C7 133.29(12) .
C5 Zr1 C7 135.35(12) .
N1 Zr1 C4 138.59(12) .
O1 Zr1 C4 100.71(10) .
C10 Zr1 C4 79.57(12) .
C1 Zr1 C4 53.66(12) .
C6 Zr1 C4 90.72(12) .
C2 Zr1 C4 53.56(11) .
C9 Zr1 C4 104.01(11) .
C3 Zr1 C4 32.43(11) .
C5 Zr1 C4 31.91(11) .
C7 Zr1 C4 123.06(12) .
N1 Zr1 C8 77.27(12) .
O1 Zr1 C8 103.19(10) .
C10 Zr1 C8 53.41(11) .
C1 Zr1 C8 163.32(13) .
C6 Zr1 C8 53.56(12) .
C2 Zr1 C8 133.10(12) .
C9 Zr1 C8 32.18(10) .
C3 Zr1 C8 121.01(12) .
C5 Zr1 C8 161.22(12) .
C7 Zr1 C8 31.60(12) .
C4 Zr1 C8 132.76(12) .
O2 S1 O3 118.4(2) .
O2 S1 O1 113.40(16) .
O3 S1 O1 113.55(19) .
O2 S1 C19 105.5(2) .
O3 S1 C19 102.57(19) .
O1 S1 C19 100.7(2) .
S1 O1 Zr1 142.99(19) .
N1 N1 Zr1 137.2(3) 2_666
C5 C1 C2 108.3(3) .
C5 C1 Zr1 76.4(2) .
C2 C1 Zr1 75.0(2) .
C3 C2 C1 107.5(3) .
C3 C2 C11 125.5(3) .
C1 C2 C11 126.7(4) .
C3 C2 Zr1 75.14(19) .
C1 C2 Zr1 71.72(18) .
C11 C2 Zr1 123.6(2) .
C2 C3 C4 108.3(3) .
C2 C3 C12 126.8(4) .
C4 C3 C12 123.7(4) .
C2 C3 Zr1 72.74(17) .
C4 C3 Zr1 75.00(16) .
C12 C3 Zr1 128.4(2) .
C5 C4 C3 107.9(3) .
C5 C4 C13 126.0(3) .
C3 C4 C13 125.1(3) .
C5 C4 Zr1 72.74(17) .
C3 C4 Zr1 72.57(17) .
C13 C4 Zr1 129.1(2) .
C4 C5 C1 107.8(3) .
C4 C5 C14 125.5(4) .
C1 C5 C14 126.3(4) .
C4 C5 Zr1 75.35(19) .
C1 C5 Zr1 70.86(19) .
C14 C5 Zr1 124.9(2) .
C7 C6 C10 106.5(3) .
C7 C6 C15 126.5(3) .
C10 C6 C15 126.9(3) .
C7 C6 Zr1 77.2(2) .
C10 C6 Zr1 71.7(2) .
C15 C6 Zr1 118.6(3) .
C8 C7 C6 108.8(3) .
C8 C7 C16 124.8(3) .
C6 C7 C16 126.2(4) .
C8 C7 Zr1 75.3(2) .
C6 C7 Zr1 70.4(2) .
C16 C7 Zr1 124.3(3) .
C7 C8 C9 108.2(3) .
C7 C8 C17 125.6(3) .
C9 C8 C17 125.5(4) .
C7 C8 Zr1 73.10(19) .
C9 C8 Zr1 70.9(2) .
C17 C8 Zr1 128.8(3) .
C10 C9 C8 107.0(3) .
C10 C9 C18 127.3(3) .
C8 C9 C18 125.5(3) .
C10 C9 Zr1 70.6(2) .
C8 C9 Zr1 77.0(2) .
C18 C9 Zr1 121.7(3) .
C9 C10 C6 109.4(3) .
C9 C10 Zr1 76.6(2) .
C6 C10 Zr1 74.8(2) .
F1 C19 F2 108.0(4) .
F1 C19 F3 107.9(5) .
F2 C19 F3 106.1(4) .
F1 C19 S1 113.0(3) .
F2 C19 S1 110.3(4) .
F3 C19 S1 111.3(3) .

loop_
_geom_bond_atom_site_label_1
_geom_bond_atom_site_label_2
_geom_bond_distance
_geom_bond_site_symmetry_2
Zr1 N1 2.086(3) .
Zr1 O1 2.213(2) .
Zr1 C10 2.452(4) .
Zr1 C1 2.482(4) .
Zr1 C6 2.493(4) .
Zr1 C2 2.524(3) .
Zr1 C9 2.530(4) .
Zr1 C3 2.555(3) .
Zr1 C5 2.553(3) .
Zr1 C7 2.580(4) .
Zr1 C4 2.587(3) .
Zr1 C8 2.609(4) .
S1 O2 1.421(4) .
S1 O3 1.425(3) .
S1 O1 1.473(3) .
S1 C19 1.825(5) .
F1 C19 1.316(5) .
F2 C19 1.329(5) .
F3 C19 1.334(7) .
N1 N1 1.413(7) 2_666
C1 C5 1.420(6) .
C1 C2 1.434(5) .
C2 C3 1.405(6) .
C2 C11 1.519(5) .
C3 C4 1.436(5) .
C3 C12 1.505(5) .
C4 C5 1.413(5) .
C4 C13 1.505(5) .
C5 C14 1.504(5) .
C6 C7 1.417(5) .
C6 C10 1.429(5) .
C6 C15 1.492(6) .
C7 C8 1.413(5) .
C7 C16 1.505(5) .
C8 C9 1.426(5) .
C8 C17 1.485(5) .
C9 C10 1.408(6) .
C9 C18 1.501(5) .
